data_7154970
loop_
_publ_author_name
'Chandrasekar, Selvaraj'
'Sekar, Govidasamy'

_publ_section_title
;
 An efficient synthesis of iminoquinones by a chemoselective domino
 ortho-hydroxylation/oxidation/imidation sequence of 2-aminoaryl ketones.
;
_journal_issue 11
_journal_name_full 'Organic &amp; biomolecular chemistry'
_journal_page_first 3053
_journal_page_last 3060
_journal_paper_doi 10.1039/c5ob02659h
_journal_volume 14
_journal_year 2016
_chemical_formula_sum 'C16 H14 N2 O3'
_chemical_formula_weight 282.29
_space_group_crystal_system triclinic
_space_group_IT_number 2
_space_group_name_Hall '-P 1'
_space_group_name_H-M_alt 'P -1'
_symmetry_space_group_name_Hall '-P 1'
_symmetry_space_group_name_H-M 'P -1'
_atom_sites_solution_hydrogens geom
_audit_creation_method SHELXL-2014/7
_audit_update_record
;
2015-09-18 deposited with the CCDC.
2016-02-09 downloaded from the CCDC.
;
_cell_angle_alpha 106.6689(18)
_cell_angle_beta 104.7153(17)
_cell_angle_gamma 96.4618(19)
_cell_formula_units_Z 2
_cell_length_a 7.9893(3)
_cell_length_b 8.2086(3)
_cell_length_c 11.5040(4)
_cell_measurement_temperature 296(2)
_cell_volume 684.90(4)
_computing_structure_refinement 'SHELXL-2014/7 (Sheldrick, 2014)'
_diffrn_ambient_temperature 296(2)
_diffrn_measured_fraction_theta_full 0.993
_diffrn_measured_fraction_theta_max 0.993
_diffrn_measurement_device_type 'Bruker axs kappa apex2 CCD Diffractometer'
_diffrn_radiation_type MoK\a
_diffrn_radiation_wavelength 0.71073
_diffrn_reflns_av_R_equivalents 0.0190
_diffrn_reflns_av_unetI/netI 0.0185
_diffrn_reflns_Laue_measured_fraction_full 0.993
_diffrn_reflns_Laue_measured_fraction_max 0.993
_diffrn_reflns_limit_h_max 8
_diffrn_reflns_limit_h_min -9
_diffrn_reflns_limit_k_max 9
_diffrn_reflns_limit_k_min -9
_diffrn_reflns_limit_l_max 13
_diffrn_reflns_limit_l_min -13
_diffrn_reflns_number 9014
_diffrn_reflns_point_group_measured_fraction_full 0.993
_diffrn_reflns_point_group_measured_fraction_max 0.993
_diffrn_reflns_theta_full 24.998
_diffrn_reflns_theta_max 24.998
_diffrn_reflns_theta_min 1.938
_exptl_absorpt_coefficient_mu 0.096
_exptl_crystal_colour red
_exptl_crystal_density_diffrn 1.369
_exptl_crystal_description block
_exptl_crystal_F_000 296
_exptl_crystal_size_max 0.250
_exptl_crystal_size_mid 0.200
_exptl_crystal_size_min 0.200
_refine_diff_density_max 0.261
_refine_diff_density_min -0.163
_refine_diff_density_rms 0.030
_refine_ls_extinction_expression Fc^*^=kFc[1+0.001xFc^2^\l^3^/sin(2\q)]^-1/4^
_refine_ls_extinction_method 'SHELXL-2014/7 (Sheldrick 2014'
_refine_ls_goodness_of_fit_ref 1.028
_refine_ls_hydrogen_treatment constr
_refine_ls_matrix_type full
_refine_ls_number_parameters 193
_refine_ls_number_reflns 2405
_refine_ls_number_restraints 0
_refine_ls_restrained_S_all 1.028
_refine_ls_R_factor_all 0.0487
_refine_ls_R_factor_gt 0.0384
_refine_ls_shift/su_max 0.000
_refine_ls_shift/su_mean 0.000
_refine_ls_structure_factor_coef Fsqd
_refine_ls_weighting_details 'w=1/[\s^2^(Fo^2^)+(0.0437P)^2^+0.2177P] where P=(Fo^2^+2Fc^2^)/3'
_refine_ls_weighting_scheme calc
_refine_ls_wR_factor_gt 0.0956
_refine_ls_wR_factor_ref 0.1038
_reflns_Friedel_coverage 0.000
_reflns_number_gt 1943
_reflns_number_total 2405
_reflns_threshold_expression 'I > 2\s(I)'
_cod_data_source_file c5ob02659h2.cif
_cod_data_source_block VII92
_cod_depositor_comments 'Adding full bibliography for 7154969--7154970.cif.'
_cod_database_code 7154970
_shelx_shelxl_version_number 2014/7
_shelx_space_group_comment
;
The symmetry employed for this shelxl refinement is uniquely defined
by the following loop, which should always be used as a source of
symmetry information in preference to the above space-group names.
They are only intended as comments.
;
_shelx_estimated_absorpt_t_min 0.976
_shelx_estimated_absorpt_t_max 0.981

loop_
_space_group_symop_operation_xyz
'x, y, z'
'-x, -y, -z'

loop_
_atom_site_label
_atom_site_type_symbol
_atom_site_fract_x
_atom_site_fract_y
_atom_site_fract_z
_atom_site_U_iso_or_equiv
_atom_site_adp_type
_atom_site_occupancy
_atom_site_site_symmetry_order
_atom_site_calc_flag
_atom_site_refinement_flags_posn
_atom_site_refinement_flags_adp
C1 C 0.0627(2) 0.1555(2) 0.32853(15) 0.0472(4) Uani 1 1 d . .
C2 C 0.1151(2) 0.3511(2) 0.38467(14) 0.0398(4) Uani 1 1 d . .
C3 C 0.2280(2) 0.4319(2) 0.50651(14) 0.0372(4) Uani 1 1 d . .
C4 C 0.2889(2) 0.32352(19) 0.58398(13) 0.0353(4) Uani 1 1 d . .
C5 C 0.2397(2) 0.1339(2) 0.52435(15) 0.0431(4) Uani 1 1 d . .
H5 H 0.2856 0.0655 0.5715 0.052 Uiso 1 1 calc R U
C6 C 0.1335(2) 0.0553(2) 0.40702(15) 0.0469(4) Uani 1 1 d . .
H6 H 0.1043 -0.0653 0.3750 0.056 Uiso 1 1 calc R U
C7 C 0.4524(2) 0.2978(2) 0.77859(14) 0.0407(4) Uani 1 1 d . .
C8 C 0.3962(2) 0.27715(19) 0.88092(14) 0.0375(4) Uani 1 1 d . .
C9 C 0.5032(2) 0.2099(2) 0.96449(15) 0.0449(4) Uani 1 1 d . .
H9 H 0.4688 0.1970 1.0332 0.054 Uiso 1 1 calc R U
C10 C 0.6574(2) 0.1623(2) 0.94873(16) 0.0507(5) Uani 1 1 d . .
H10 H 0.7266 0.1193 1.0066 0.061 Uiso 1 1 calc R U
C11 C 0.7082(2) 0.1788(2) 0.84652(17) 0.0520(5) Uani 1 1 d . .
H11 H 0.8113 0.1448 0.8341 0.062 Uiso 1 1 calc R U
C12 C 0.6070(2) 0.2456(2) 0.76232(16) 0.0508(4) Uani 1 1 d . .
H12 H 0.6427 0.2560 0.6934 0.061 Uiso 1 1 calc R U
C13 C 0.2830(2) 0.6227(2) 0.55216(15) 0.0440(4) Uani 1 1 d . .
C14 C 0.4246(3) 0.7183(3) 0.6735(2) 0.0735(6) Uani 1 1 d . .
H14A H 0.4649 0.8336 0.6746 0.110 Uiso 1 1 calc R U
H14B H 0.5214 0.6586 0.6803 0.110 Uiso 1 1 calc R U
H14C H 0.3789 0.7245 0.7438 0.110 Uiso 1 1 calc R U
C15 C 0.2275(2) 0.3208(2) 0.89932(15) 0.0432(4) Uani 1 1 d . .
C16 C 0.1872(3) 0.3213(3) 1.01973(16) 0.0555(5) Uani 1 1 d . .
H16A H 0.0884 0.3762 1.0262 0.083 Uiso 1 1 calc R U
H16B H 0.2883 0.3840 1.0914 0.083 Uiso 1 1 calc R U
H16C H 0.1590 0.2040 1.0188 0.083 Uiso 1 1 calc R U
N1 N 0.0421(2) 0.4284(2) 0.30396(13) 0.0530(4) Uani 1 1 d . .
H1A H 0.0637 0.5398 0.3259 0.064 Uiso 1 1 calc R U
H1B H -0.0269 0.3673 0.2296 0.064 Uiso 1 1 calc R U
N2 N 0.3715(2) 0.39197(17) 0.70298(12) 0.0464(4) Uani 1 1 d . .
O1 O -0.0346(2) 0.09041(18) 0.22030(12) 0.0770(5) Uani 1 1 d . .
O2 O 0.2145(2) 0.70878(16) 0.48841(12) 0.0656(4) Uani 1 1 d . .
O3 O 0.11943(18) 0.3517(2) 0.81741(13) 0.0674(4) Uani 1 1 d . .

loop_
_atom_site_aniso_label
_atom_site_aniso_U_11
_atom_site_aniso_U_22
_atom_site_aniso_U_33
_atom_site_aniso_U_23
_atom_site_aniso_U_13
_atom_site_aniso_U_12
C1 0.0564(11) 0.0423(9) 0.0407(9) 0.0135(7) 0.0099(8) 0.0126(8)
C2 0.0494(10) 0.0430(9) 0.0369(8) 0.0215(7) 0.0170(7) 0.0170(7)
C3 0.0474(9) 0.0372(9) 0.0354(8) 0.0191(7) 0.0168(7) 0.0130(7)
C4 0.0411(9) 0.0366(8) 0.0344(8) 0.0183(7) 0.0132(6) 0.0103(7)
C5 0.0543(10) 0.0364(9) 0.0429(9) 0.0205(7) 0.0121(7) 0.0127(7)
C6 0.0596(11) 0.0345(9) 0.0439(9) 0.0135(7) 0.0105(8) 0.0087(8)
C7 0.0506(10) 0.0334(8) 0.0339(8) 0.0145(6) 0.0035(7) 0.0037(7)
C8 0.0432(9) 0.0323(8) 0.0329(8) 0.0137(6) 0.0027(6) 0.0034(7)
C9 0.0500(10) 0.0473(9) 0.0376(8) 0.0221(7) 0.0048(7) 0.0080(8)
C10 0.0483(10) 0.0535(11) 0.0475(10) 0.0243(8) -0.0003(8) 0.0128(8)
C11 0.0441(10) 0.0521(11) 0.0552(11) 0.0159(9) 0.0083(8) 0.0108(8)
C12 0.0564(11) 0.0538(11) 0.0453(10) 0.0212(8) 0.0161(8) 0.0083(9)
C13 0.0593(11) 0.0365(9) 0.0441(9) 0.0213(7) 0.0196(8) 0.0105(8)
C14 0.0915(16) 0.0423(11) 0.0710(13) 0.0252(10) -0.0023(11) -0.0035(10)
C15 0.0476(10) 0.0360(9) 0.0439(9) 0.0177(7) 0.0054(7) 0.0070(7)
C16 0.0556(11) 0.0637(12) 0.0471(10) 0.0180(9) 0.0148(8) 0.0130(9)
N1 0.0751(11) 0.0485(9) 0.0389(8) 0.0236(7) 0.0084(7) 0.0217(8)
N2 0.0648(9) 0.0386(8) 0.0373(7) 0.0200(6) 0.0097(6) 0.0092(7)
O1 0.1029(12) 0.0533(8) 0.0485(8) 0.0110(6) -0.0152(8) 0.0141(8)
O2 0.0954(11) 0.0433(7) 0.0593(8) 0.0300(6) 0.0096(7) 0.0154(7)
O3 0.0593(9) 0.0909(11) 0.0727(9) 0.0543(8) 0.0164(7) 0.0326(8)

loop_
_atom_type_symbol
_atom_type_description
_atom_type_scat_dispersion_real
_atom_type_scat_dispersion_imag
_atom_type_scat_source
C C 0.0033 0.0016 'International Tables Vol C Tables 4.2.6.8 and 6.1.1.4'
H H 0.0000 0.0000 'International Tables Vol C Tables 4.2.6.8 and 6.1.1.4'
N N 0.0061 0.0033 'International Tables Vol C Tables 4.2.6.8 and 6.1.1.4'
O O 0.0106 0.0060 'International Tables Vol C Tables 4.2.6.8 and 6.1.1.4'

loop_
_geom_angle_atom_site_label_1
_geom_angle_atom_site_label_2
_geom_angle_atom_site_label_3
_geom_angle
O1 C1 C6 123.24(16)
O1 C1 C2 119.01(15)
C6 C1 C2 117.75(14)
N1 C2 C3 126.44(15)
N1 C2 C1 112.16(14)
C3 C2 C1 121.40(14)
C2 C3 C4 118.36(14)
C2 C3 C13 118.51(14)
C4 C3 C13 123.13(14)
N2 C4 C3 120.83(14)
N2 C4 C5 120.62(13)
C3 C4 C5 118.35(13)
C6 C5 C4 123.50(15)
C6 C5 H5 118.2
C4 C5 H5 118.2
C5 C6 C1 120.44(15)
C5 C6 H6 119.8
C1 C6 H6 119.8
C12 C7 C8 119.21(14)
C12 C7 N2 118.29(15)
C8 C7 N2 121.87(15)
C9 C8 C7 117.76(15)
C9 C8 C15 120.35(14)
C7 C8 C15 121.88(14)
C10 C9 C8 122.37(15)
C10 C9 H9 118.8
C8 C9 H9 118.8
C9 C10 C11 119.26(15)
C9 C10 H10 120.4
C11 C10 H10 120.4
C10 C11 C12 120.21(17)
C10 C11 H11 119.9
C12 C11 H11 119.9
C11 C12 C7 121.15(16)
C11 C12 H12 119.4
C7 C12 H12 119.4
O2 C13 C3 120.42(15)
O2 C13 C14 117.37(16)
C3 C13 C14 122.19(15)
C13 C14 H14A 109.5
C13 C14 H14B 109.5
H14A C14 H14B 109.5
C13 C14 H14C 109.5
H14A C14 H14C 109.5
H14B C14 H14C 109.5
O3 C15 C8 121.26(15)
O3 C15 C16 119.31(16)
C8 C15 C16 119.40(14)
C15 C16 H16A 109.5
C15 C16 H16B 109.5
H16A C16 H16B 109.5
C15 C16 H16C 109.5
H16A C16 H16C 109.5
H16B C16 H16C 109.5
C2 N1 H1A 120.0
C2 N1 H1B 120.0
H1A N1 H1B 120.0
C4 N2 C7 123.36(14)

loop_
_geom_bond_atom_site_label_1
_geom_bond_atom_site_label_2
_geom_bond_distance
C1 O1 1.214(2)
C1 C6 1.443(2)
C1 C2 1.512(2)
C2 N1 1.3235(19)
C2 C3 1.381(2)
C3 C4 1.468(2)
C3 C13 1.476(2)
C4 N2 1.2813(19)
C4 C5 1.470(2)
C5 C6 1.324(2)
C5 H5 0.9300
C6 H6 0.9300
C7 C12 1.391(2)
C7 C8 1.408(2)
C7 N2 1.409(2)
C8 C9 1.398(2)
C8 C15 1.483(2)
C9 C10 1.372(2)
C9 H9 0.9300
C10 C11 1.374(3)
C10 H10 0.9300
C11 C12 1.378(2)
C11 H11 0.9300
C12 H12 0.9300
C13 O2 1.2317(19)
C13 C14 1.487(3)
C14 H14A 0.9600
C14 H14B 0.9600
C14 H14C 0.9600
C15 O3 1.2126(19)
C15 C16 1.499(2)
C16 H16A 0.9600
C16 H16B 0.9600
C16 H16C 0.9600
N1 H1A 0.8600
N1 H1B 0.8600

loop_
_geom_torsion_atom_site_label_1
_geom_torsion_atom_site_label_2
_geom_torsion_atom_site_label_3
_geom_torsion_atom_site_label_4
_geom_torsion
O1 C1 C2 N1 0.7(2)
C6 C1 C2 N1 -179.98(15)
O1 C1 C2 C3 -178.83(17)
C6 C1 C2 C3 0.5(2)
N1 C2 C3 C4 177.12(15)
C1 C2 C3 C4 -3.4(2)
N1 C2 C3 C13 -3.5(3)
C1 C2 C3 C13 175.96(14)
C2 C3 C4 N2 -169.47(15)
C13 C3 C4 N2 11.2(2)
C2 C3 C4 C5 5.4(2)
C13 C3 C4 C5 -173.97(14)
N2 C4 C5 C6 170.15(17)
C3 C4 C5 C6 -4.7(2)
C4 C5 C6 C1 1.8(3)
O1 C1 C6 C5 179.73(19)
C2 C1 C6 C5 0.4(3)
C12 C7 C8 C9 2.2(2)
N2 C7 C8 C9 -168.55(15)
C12 C7 C8 C15 -176.45(15)
N2 C7 C8 C15 12.8(2)
C7 C8 C9 C10 -0.9(2)
C15 C8 C9 C10 177.77(15)
C8 C9 C10 C11 -0.8(3)
C9 C10 C11 C12 1.2(3)
C10 C11 C12 C7 0.1(3)
C8 C7 C12 C11 -1.8(3)
N2 C7 C12 C11 169.24(15)
C2 C3 C13 O2 8.0(2)
C4 C3 C13 O2 -172.68(16)
C2 C3 C13 C14 -170.43(17)
C4 C3 C13 C14 8.9(3)
C9 C8 C15 O3 -167.67(16)
C7 C8 C15 O3 10.9(2)
C9 C8 C15 C16 10.4(2)
C7 C8 C15 C16 -171.01(15)
C3 C4 N2 C7 -171.68(15)
C5 C4 N2 C7 13.6(2)
C12 C7 N2 C4 72.6(2)
C8 C7 N2 C4 -116.59(18)
